data_1559382
loop_
_publ_author_name
'Inoue, Satoru'
'Higashino, Toshiki'
'Arai, Shunto'
'Kumai, Reiji'
'MATSUI, Hiroyuki'
'Tsuzuki, Seiji'
'Horiuchi, Sachio'
'Hasegawa, Tatsuo'

_publ_section_title
;
 Regioisomeric Control of Layered Crystallinity in Solution-Processable
 Organic Semiconductors
;
_journal_name_full 'Chemical Science'
_journal_paper_doi 10.1039/D0SC04461J
_journal_year 2020
_chemical_formula_moiety 'C26 H26 S2'
_chemical_formula_sum 'C26 H26 S2'
_chemical_formula_weight 402.61
_chemical_name_systematic 2-octyl-BTNT
_space_group_crystal_system triclinic
_space_group_IT_number 2
_space_group_name_Hall '-P 1'
_space_group_name_H-M_alt 'P -1'
_atom_sites_solution_hydrogens geom
_atom_sites_solution_primary direct
_atom_sites_solution_secondary difmap
_audit_update_record
;
2020-08-14 deposited with the CCDC.	2020-10-19 downloaded from the CCDC.
;
_cell_angle_alpha 91.9646(19)
_cell_angle_beta 92.9466(18)
_cell_angle_gamma 90.3409(16)
_cell_formula_units_Z 4
_cell_length_a 6.01908(11)
_cell_length_b 7.87883(16)
_cell_length_c 45.2168(12)
_cell_measurement_reflns_used 2722
_cell_measurement_temperature 296
_cell_measurement_theta_max 68.32
_cell_measurement_theta_min 5.73
_cell_volume 2140.17(8)
_computing_cell_refinement 'CrysAlisPro 1.171.40.53 (Rigaku OD, 2019)'
_computing_data_collection 'CrysAlisPro 1.171.40.53 (Rigaku OD, 2019)'
_computing_data_reduction 'CrysAlisPro 1.171.40.53 (Rigaku OD, 2019)'
_computing_molecular_graphics 'CrystalStructure 4.2.4'
_computing_publication_material 'CrystalStructure 4.2.4 (Rigaku, 2016)'
_computing_structure_refinement 'SHELXL97 (Sheldrick, 2008)'
_computing_structure_solution 'SIR2004 (Burla, et al., 2005)'
_diffrn_ambient_temperature 296
_diffrn_measured_fraction_theta_full 0.910
_diffrn_measured_fraction_theta_max 0.910
_diffrn_measurement_device_type 'Rigaku VariMax Dual four-circle diffractometer'
_diffrn_radiation_type 'Cu K\a'
_diffrn_radiation_wavelength 1.54187
_diffrn_reflns_av_R_equivalents 0.0328
_diffrn_reflns_Laue_measured_fraction_full 0.000
_diffrn_reflns_Laue_measured_fraction_max 0.000
_diffrn_reflns_limit_h_max 6
_diffrn_reflns_limit_h_min -5
_diffrn_reflns_limit_k_max 9
_diffrn_reflns_limit_k_min -9
_diffrn_reflns_limit_l_max 54
_diffrn_reflns_limit_l_min -54
_diffrn_reflns_number 12626
_diffrn_reflns_point_group_measured_fraction_full 0.000
_diffrn_reflns_point_group_measured_fraction_max 0.000
_diffrn_reflns_theta_full 69.070
_diffrn_reflns_theta_max 69.070
_diffrn_reflns_theta_min 2.938
_diffrn_standards_number 0
_exptl_absorpt_coefficient_mu 2.297
_exptl_absorpt_correction_T_max 1.000
_exptl_absorpt_correction_T_min 0.670
_exptl_absorpt_correction_type multi-scan
_exptl_absorpt_process_details
;
CrysAlisPro 1.171.40.53 (Rigaku Oxford Diffraction, 2019)
Empirical absorption correction using spherical harmonics,
 implemented in SCALE3 ABSPACK scaling algorithm.
;
_exptl_crystal_colour nONE
_exptl_crystal_density_diffrn 1.249
_exptl_crystal_density_method 'not measured'
_exptl_crystal_description nONE
_exptl_crystal_F_000 856.00
_refine_diff_density_max 0.45
_refine_diff_density_min -0.27
_refine_ls_extinction_method none
_refine_ls_goodness_of_fit_ref 1.092
_refine_ls_hydrogen_treatment constr
_refine_ls_number_parameters 505
_refine_ls_number_reflns 7256
_refine_ls_number_restraints 0
_refine_ls_R_factor_all 0.0854
_refine_ls_R_factor_gt 0.0638
_refine_ls_shift/su_max 0.000
_refine_ls_structure_factor_coef Fsqd
_refine_ls_weighting_details 'w = 1/[\s^2^(Fo^2^)+(0.0640P)^2^+1.0325P] where P=(Fo^2^+2Fc^2^)/3'
_refine_ls_weighting_scheme calc
_refine_ls_wR_factor_gt 0.1652
_refine_ls_wR_factor_ref 0.1766
_reflns_number_gt 5400
_reflns_number_total 7256
_reflns_threshold_expression F^2^>2.0\s(F^2^)
_cod_data_source_file d0sc04461j2.cif
_cod_data_source_block 2-octyl-BTNT
_cod_database_code 1559382

loop_
_space_group_symop_id
_space_group_symop_operation_xyz
1 +X,+Y,+Z
2 -X,-Y,-Z

loop_
_atom_site_label
_atom_site_type_symbol
_atom_site_fract_x
_atom_site_fract_y
_atom_site_fract_z
_atom_site_U_iso_or_equiv
_atom_site_adp_type
_atom_site_occupancy
_atom_site_symmetry_multiplicity
_atom_site_calc_flag
_atom_site_refinement_flags
_atom_site_disorder_assembly
_atom_site_disorder_group
S1 S 0.79021(14) 0.44499(11) 0.29908(2) 0.0561(2) Uani 1 1 d . . .
S2 S 0.24056(14) 0.67010(10) 0.33769(2) 0.0570(2) Uani 1 1 d . . .
S3 S 0.29477(14) 0.16628(11) 0.30184(2) 0.0553(2) Uani 1 1 d . . .
S4 S -0.25782(14) -0.05511(11) 0.33880(2) 0.0570(2) Uani 1 1 d . . .
C1 C 0.6326(7) 0.4718(5) 0.24024(9) 0.0680(10) Uani 1 1 d . . .
H21 H 0.7595 0.4174 0.2340 0.082 Uiso 1 1 calc R . .
C2 C 0.4708(7) 0.5247(6) 0.21957(10) 0.0757(11) Uani 1 1 d . . .
C3 C 0.2834(7) 0.6083(5) 0.22993(10) 0.0744(11) Uani 1 1 d . . .
H36 H 0.1758 0.6456 0.2162 0.089 Uiso 1 1 calc R . .
C4 C 0.2529(6) 0.6371(5) 0.25947(9) 0.0643(9) Uani 1 1 d . . .
H26 H 0.1266 0.6933 0.2655 0.077 Uiso 1 1 calc R . .
C5 C 0.4115(6) 0.5820(4) 0.28056(9) 0.0554(8) Uani 1 1 d . . .
C6 C 0.4218(5) 0.5907(4) 0.31177(8) 0.0516(8) Uani 1 1 d . . .
C7 C 0.4281(5) 0.6171(4) 0.36701(8) 0.0490(8) Uani 1 1 d . . .
C8 C 0.3984(6) 0.6458(4) 0.39648(8) 0.0551(8) Uani 1 1 d . . .
H9 H 0.2691 0.6973 0.4026 0.066 Uiso 1 1 calc R . .
C9 C 0.5629(6) 0.5976(4) 0.41762(8) 0.0548(8) Uani 1 1 d . . .
C10 C 0.5389(7) 0.6237(5) 0.44814(9) 0.0653(10) Uani 1 1 d . . .
H30 H 0.4112 0.6760 0.4546 0.078 Uiso 1 1 calc R . .
C11 C 0.6975(7) 0.5745(5) 0.46841(10) 0.0761(11) Uani 1 1 d . . .
H34 H 0.6792 0.5951 0.4885 0.091 Uiso 1 1 calc R . .
C12 C 0.8913(7) 0.4916(5) 0.45889(10) 0.0725(11) Uani 1 1 d . . .
H35 H 0.9987 0.4557 0.4728 0.087 Uiso 1 1 calc R . .
C13 C 0.9200(6) 0.4647(4) 0.42967(9) 0.0611(9) Uani 1 1 d . . .
H25 H 1.0494 0.4123 0.4238 0.073 Uiso 1 1 calc R . .
C14 C 0.7588(5) 0.5140(4) 0.40767(8) 0.0515(8) Uani 1 1 d . . .
C15 C 0.7849(5) 0.4852(4) 0.37729(8) 0.0512(8) Uani 1 1 d . . .
H5 H 0.9124 0.4320 0.3710 0.061 Uiso 1 1 calc R . .
C16 C 0.6233(5) 0.5349(4) 0.35661(8) 0.0482(7) Uani 1 1 d . . .
C17 C 0.6111(5) 0.5245(4) 0.32505(8) 0.0482(7) Uani 1 1 d . . .
C18 C 0.6036(6) 0.5009(4) 0.27013(8) 0.0560(8) Uani 1 1 d . . .
C19 C 0.1359(6) 0.1294(5) 0.24275(9) 0.0655(10) Uani 1 1 d . . .
H4 H 0.2631 0.1836 0.2368 0.079 Uiso 1 1 calc R . .
C20 C -0.0260(7) 0.0728(6) 0.22190(10) 0.0735(11) Uani 1 1 d . . .
C21 C -0.2156(7) -0.0104(5) 0.23160(10) 0.0722(11) Uani 1 1 d . . .
H28 H -0.3233 -0.0507 0.2176 0.087 Uiso 1 1 calc R . .
C22 C -0.2460(6) -0.0338(5) 0.26082(9) 0.0630(9) Uani 1 1 d . . .
H19 H -0.3730 -0.0894 0.2665 0.076 Uiso 1 1 calc R . .
C23 C -0.0858(5) 0.0260(4) 0.28232(8) 0.0519(8) Uani 1 1 d . . .
C24 C -0.0765(5) 0.0224(4) 0.31385(8) 0.0504(8) Uani 1 1 d . . .
C25 C -0.0688(5) 0.0000(4) 0.36847(8) 0.0507(8) Uani 1 1 d . . .
C26 C -0.0965(5) -0.0291(4) 0.39751(8) 0.0540(8) Uani 1 1 d . . .
H1 H -0.2261 -0.0813 0.4031 0.065 Uiso 1 1 calc R . .
C27 C 0.0707(6) 0.0197(4) 0.41923(8) 0.0540(8) Uani 1 1 d . . .
C28 C 0.0503(7) -0.0094(5) 0.44938(9) 0.0666(10) Uani 1 1 d . . .
H27 H -0.0762 -0.0641 0.4554 0.080 Uiso 1 1 calc R . .
C29 C 0.2123(7) 0.0410(6) 0.47011(10) 0.0751(11) Uani 1 1 d . . .
H38 H 0.1954 0.0206 0.4900 0.090 Uiso 1 1 calc R . .
C30 C 0.4055(7) 0.1240(5) 0.46133(9) 0.0693(10) Uani 1 1 d . . .
H37 H 0.5152 0.1589 0.4755 0.083 Uiso 1 1 calc R . .
C31 C 0.4318(6) 0.1531(4) 0.43238(9) 0.0599(9) Uani 1 1 d . . .
H22 H 0.5608 0.2070 0.4270 0.072 Uiso 1 1 calc R . .
C32 C 0.2677(5) 0.1035(4) 0.41001(8) 0.0510(8) Uani 1 1 d . . .
C33 C 0.2908(5) 0.1333(4) 0.37998(8) 0.0501(8) Uani 1 1 d . . .
H6 H 0.4178 0.1882 0.3742 0.060 Uiso 1 1 calc R . .
C34 C 0.1279(5) 0.0826(4) 0.35880(8) 0.0473(7) Uani 1 1 d . . .
C35 C 0.1144(5) 0.0912(4) 0.32740(8) 0.0489(7) Uani 1 1 d . . .
C36 C 0.1078(6) 0.1052(4) 0.27238(8) 0.0553(8) Uani 1 1 d . . .
C37 C 0.4924(9) 0.4846(8) 0.18706(11) 0.0983(16) Uani 1 1 d . . .
H32A H 0.5029 0.3623 0.1843 0.118 Uiso 1 1 calc R . .
H32B H 0.3567 0.5196 0.1765 0.118 Uiso 1 1 calc R . .
C38 C 0.6849(9) 0.5641(7) 0.17303(10) 0.0935(14) Uani 1 1 d . . .
H44A H 0.8211 0.5355 0.1841 0.112 Uiso 1 1 calc R . .
H44B H 0.6695 0.6866 0.1742 0.112 Uiso 1 1 calc R . .
C39 C 0.7036(10) 0.5079(8) 0.14118(11) 0.1066(17) Uani 1 1 d . . .
H40A H 0.7059 0.3847 0.1402 0.128 Uiso 1 1 calc R . .
H40B H 0.5699 0.5429 0.1302 0.128 Uiso 1 1 calc R . .
C40 C 0.8984(10) 0.5706(9) 0.12573(12) 0.118(2) Uani 1 1 d . . .
H41A H 1.0329 0.5406 0.1370 0.142 Uiso 1 1 calc R . .
H41B H 0.8924 0.6936 0.1255 0.142 Uiso 1 1 calc R . .
C41 C 0.9144(12) 0.5034(10) 0.09456(13) 0.131(2) Uani 1 1 d . . .
H46A H 0.9190 0.3805 0.0949 0.157 Uiso 1 1 calc R . .
H46B H 0.7788 0.5332 0.0835 0.157 Uiso 1 1 calc R . .
C42 C 1.1052(13) 0.5614(12) 0.07805(15) 0.156(3) Uani 1 1 d . . .
H48A H 1.2414 0.5312 0.0889 0.187 Uiso 1 1 calc R . .
H48B H 1.1012 0.6844 0.0775 0.187 Uiso 1 1 calc R . .
C43 C 1.1141(16) 0.4920(14) 0.04728(17) 0.185(4) Uani 1 1 d . . .
H47A H 1.1173 0.3691 0.0479 0.222 Uiso 1 1 calc R . .
H47B H 0.9773 0.5222 0.0365 0.222 Uiso 1 1 calc R . .
C44 C 1.2972(18) 0.5460(18) 0.0308(2) 0.250(6) Uani 1 1 d . . .
H49A H 1.2859 0.4933 0.0113 0.300 Uiso 1 1 calc R . .
H49B H 1.4344 0.5136 0.0407 0.300 Uiso 1 1 calc R . .
H49C H 1.2940 0.6672 0.0292 0.300 Uiso 1 1 calc R . .
C45 C -0.0043(8) 0.1072(7) 0.18946(11) 0.0922(14) Uani 1 1 d . . .
H33A H -0.1422 0.0728 0.1788 0.111 Uiso 1 1 calc R . .
H33B H 0.0120 0.2288 0.1875 0.111 Uiso 1 1 calc R . .
C46 C 0.1842(9) 0.0214(7) 0.17455(11) 0.0954(15) Uani 1 1 d . . .
H39A H 0.1644 -0.1007 0.1752 0.114 Uiso 1 1 calc R . .
H39B H 0.3226 0.0510 0.1855 0.114 Uiso 1 1 calc R . .
C47 C 0.2014(9) 0.0691(8) 0.14284(11) 0.1020(16) Uani 1 1 d . . .
H42A H 0.0653 0.0332 0.1319 0.122 Uiso 1 1 calc R . .
H42B H 0.2092 0.1920 0.1423 0.122 Uiso 1 1 calc R . .
C48 C 0.3932(10) -0.0017(9) 0.12689(12) 0.1144(19) Uani 1 1 d . . .
H43A H 0.3828 -0.1247 0.1266 0.137 Uiso 1 1 calc R . .
H43B H 0.5297 0.0308 0.1381 0.137 Uiso 1 1 calc R . .
C49 C 0.4096(11) 0.0534(9) 0.09576(12) 0.125(2) Uani 1 1 d . . .
H50A H 0.2729 0.0199 0.0847 0.150 Uiso 1 1 calc R . .
H50B H 0.4167 0.1765 0.0962 0.150 Uiso 1 1 calc R . .
C50 C 0.5982(12) -0.0113(11) 0.07897(14) 0.148(3) Uani 1 1 d . . .
H45A H 0.5908 -0.1344 0.0782 0.178 Uiso 1 1 calc R . .
H45B H 0.7355 0.0216 0.0899 0.178 Uiso 1 1 calc R . .
C51 C 0.6097(14) 0.0477(13) 0.04813(15) 0.171(4) Uani 1 1 d . . .
H52A H 0.4721 0.0154 0.0372 0.205 Uiso 1 1 calc R . .
H52B H 0.6177 0.1708 0.0489 0.205 Uiso 1 1 calc R . .
C52 C 0.7957(17) -0.0166(17) 0.0314(2) 0.235(5) Uani 1 1 d . . .
H51A H 0.7875 0.0289 0.0119 0.282 Uiso 1 1 calc R . .
H51B H 0.7877 -0.1383 0.0298 0.282 Uiso 1 1 calc R . .
H51C H 0.9338 0.0176 0.0415 0.282 Uiso 1 1 calc R . .

loop_
_atom_site_aniso_label
_atom_site_aniso_U_11
_atom_site_aniso_U_22
_atom_site_aniso_U_33
_atom_site_aniso_U_23
_atom_site_aniso_U_13
_atom_site_aniso_U_12
S1 0.0399(5) 0.0569(5) 0.0715(6) -0.0056(4) 0.0058(4) 0.0065(3)
S2 0.0361(5) 0.0500(5) 0.0851(6) -0.0024(4) 0.0060(4) 0.0077(3)
S3 0.0403(5) 0.0549(5) 0.0712(6) 0.0039(4) 0.0067(4) -0.0090(3)
S4 0.0372(5) 0.0517(5) 0.0823(6) 0.0005(4) 0.0082(4) -0.0093(3)
C1 0.053(2) 0.074(3) 0.076(3) -0.0063(19) 0.0025(18) -0.0036(18)
C2 0.062(3) 0.089(3) 0.075(3) 0.000(2) 0.000(2) -0.015(2)
C3 0.058(3) 0.078(3) 0.087(3) 0.013(2) -0.012(2) -0.0062(19)
C4 0.048(2) 0.061(2) 0.083(3) 0.0077(18) -0.0017(18) -0.0019(16)
C5 0.0386(19) 0.0459(18) 0.082(3) 0.0017(16) 0.0052(15) -0.0016(13)
C6 0.0339(18) 0.0406(17) 0.080(2) -0.0034(15) 0.0037(14) 0.0000(12)
C7 0.0295(17) 0.0366(16) 0.081(2) 0.0026(14) 0.0050(14) 0.0006(11)
C8 0.0386(19) 0.0455(18) 0.082(3) -0.0024(16) 0.0135(16) 0.0031(13)
C9 0.047(2) 0.0406(17) 0.077(2) -0.0017(15) 0.0136(16) -0.0020(13)
C10 0.051(2) 0.064(2) 0.082(3) -0.0046(18) 0.0151(18) -0.0007(16)
C11 0.072(3) 0.082(3) 0.075(3) -0.009(2) 0.010(2) -0.001(2)
C12 0.060(3) 0.078(3) 0.079(3) 0.002(2) -0.0026(19) 0.0095(19)
C13 0.050(2) 0.055(2) 0.079(3) 0.0026(17) 0.0070(17) 0.0027(15)
C14 0.0390(19) 0.0421(17) 0.074(2) 0.0011(14) 0.0082(15) -0.0020(12)
C15 0.0329(18) 0.0379(16) 0.083(2) -0.0016(15) 0.0111(15) 0.0018(12)
C16 0.0326(17) 0.0319(15) 0.081(2) -0.0016(14) 0.0102(14) -0.0025(11)
C17 0.0333(17) 0.0373(16) 0.074(2) -0.0043(14) 0.0057(13) -0.0014(11)
C18 0.041(2) 0.0512(19) 0.075(2) 0.0005(16) -0.0003(15) -0.0022(14)
C19 0.047(2) 0.073(2) 0.077(3) 0.0042(19) 0.0043(17) 0.0000(17)
C20 0.058(3) 0.086(3) 0.076(3) 0.002(2) 0.0007(19) 0.007(2)
C21 0.054(3) 0.075(3) 0.086(3) -0.014(2) -0.011(2) 0.0022(18)
C22 0.044(2) 0.059(2) 0.085(3) -0.0063(18) 0.0021(17) -0.0024(15)
C23 0.0402(19) 0.0393(16) 0.076(2) -0.0026(14) 0.0051(15) 0.0018(12)
C24 0.0377(18) 0.0394(16) 0.074(2) 0.0018(14) 0.0066(14) 0.0023(12)
C25 0.0327(17) 0.0390(16) 0.081(2) -0.0029(14) 0.0099(14) -0.0015(12)
C26 0.0395(19) 0.0416(17) 0.082(3) -0.0007(15) 0.0153(16) -0.0031(13)
C27 0.043(2) 0.0434(17) 0.076(2) -0.0021(15) 0.0150(16) 0.0056(13)
C28 0.055(2) 0.069(2) 0.077(3) 0.0025(19) 0.0209(19) 0.0038(17)
C29 0.068(3) 0.087(3) 0.072(3) 0.003(2) 0.016(2) 0.008(2)
C30 0.058(3) 0.073(3) 0.076(3) -0.0097(19) 0.0031(19) 0.0038(18)
C31 0.047(2) 0.052(2) 0.081(3) -0.0074(17) 0.0086(17) 0.0021(15)
C32 0.0413(19) 0.0397(16) 0.073(2) -0.0035(14) 0.0111(15) 0.0042(12)
C33 0.0358(18) 0.0395(16) 0.075(2) -0.0044(14) 0.0099(14) -0.0038(12)
C34 0.0366(17) 0.0349(15) 0.071(2) 0.0025(13) 0.0123(14) 0.0009(12)
C35 0.0324(17) 0.0392(16) 0.076(2) 0.0008(14) 0.0079(14) -0.0004(12)
C36 0.043(2) 0.0507(19) 0.072(2) -0.0010(15) 0.0052(15) -0.0010(14)
C37 0.083(4) 0.131(5) 0.079(3) -0.005(3) -0.006(3) -0.008(3)
C38 0.093(4) 0.112(4) 0.075(3) -0.004(3) 0.002(3) -0.008(3)
C39 0.100(4) 0.143(5) 0.076(3) -0.005(3) -0.003(3) -0.004(3)
C40 0.108(5) 0.166(6) 0.080(4) -0.001(4) 0.004(3) -0.008(4)
C41 0.119(5) 0.189(7) 0.084(4) -0.002(4) 0.010(3) 0.001(5)
C42 0.136(7) 0.235(9) 0.096(5) 0.003(5) 0.008(4) -0.004(6)
C43 0.164(8) 0.295(12) 0.098(5) -0.012(6) 0.039(5) -0.003(8)
C44 0.189(11) 0.43(2) 0.134(8) -0.015(10) 0.038(7) -0.007(11)
C45 0.077(3) 0.117(4) 0.081(3) 0.004(3) -0.006(2) 0.001(3)
C46 0.094(4) 0.116(4) 0.077(3) 0.004(3) 0.007(3) 0.006(3)
C47 0.097(4) 0.132(5) 0.076(3) -0.002(3) -0.002(3) -0.006(3)
C48 0.109(5) 0.158(6) 0.077(3) -0.001(3) 0.004(3) 0.009(4)
C49 0.122(5) 0.176(6) 0.077(4) -0.001(4) 0.010(3) -0.007(4)
C50 0.128(6) 0.228(9) 0.089(4) 0.005(5) 0.013(4) 0.007(6)
C51 0.146(7) 0.278(11) 0.092(5) 0.012(6) 0.027(5) 0.014(7)
C52 0.167(9) 0.406(17) 0.137(8) 0.023(9) 0.045(7) 0.022(10)

loop_
_atom_type_symbol
_atom_type_description
_atom_type_scat_dispersion_real
_atom_type_scat_dispersion_imag
_atom_type_scat_source
C C 0.0181 0.0091
;
International Tables for Crystallography
(Vol. C, Tables 4.2.6.8 and 6.1.1.4)
;
H H 0.0000 0.0000
;
International Tables for Crystallography
(Vol. C, Table 6.1.1.4)
;
S S 0.3331 0.5567
;
International Tables for Crystallography
(Vol. C, Tables 4.2.6.8 and 6.1.1.4)
;

loop_
_geom_angle_atom_site_label_1
_geom_angle_atom_site_label_2
_geom_angle_atom_site_label_3
_geom_angle
_geom_angle_site_symmetry_1
_geom_angle_site_symmetry_3
_geom_angle_publ_flag
C17 S1 C18 90.70(17) . . ?
C6 S2 C7 90.90(16) . . ?
C35 S3 C36 91.05(17) . . ?
C24 S4 C25 90.65(16) . . ?
C18 C1 C2 119.5(4) . . ?
C18 C1 H21 120.2 . . ?
C2 C1 H21 120.2 . . ?
C1 C2 C3 118.3(4) . . ?
C1 C2 C37 120.3(4) . . ?
C3 C2 C37 121.3(4) . . ?
C4 C3 C2 122.5(4) . . ?
C4 C3 H36 118.7 . . ?
C2 C3 H36 118.7 . . ?
C3 C4 C5 119.9(4) . . ?
C3 C4 H26 120.0 . . ?
C5 C4 H26 120.0 . . ?
C4 C5 C6 132.2(3) . . ?
C4 C5 C18 117.6(4) . . ?
C6 C5 C18 110.1(3) . . ?
C17 C6 C5 115.1(3) . . ?
C17 C6 S2 112.1(3) . . ?
C5 C6 S2 132.8(3) . . ?
C8 C7 C16 121.9(3) . . ?
C8 C7 S2 126.0(2) . . ?
C16 C7 S2 112.1(3) . . ?
C7 C8 C9 120.1(3) . . ?
C7 C8 H9 119.9 . . ?
C9 C8 H9 119.9 . . ?
C10 C9 C8 122.0(3) . . ?
C10 C9 C14 119.1(3) . . ?
C8 C9 C14 118.8(3) . . ?
C11 C10 C9 121.6(4) . . ?
C11 C10 H30 119.2 . . ?
C9 C10 H30 119.2 . . ?
C10 C11 C12 119.9(4) . . ?
C10 C11 H34 120.1 . . ?
C12 C11 H34 120.1 . . ?
C13 C12 C11 120.1(4) . . ?
C13 C12 H35 120.0 . . ?
C11 C12 H35 120.0 . . ?
C12 C13 C14 122.0(4) . . ?
C12 C13 H25 119.0 . . ?
C14 C13 H25 119.0 . . ?
C15 C14 C13 122.7(3) . . ?
C15 C14 C9 120.0(3) . . ?
C13 C14 C9 117.3(3) . . ?
C16 C15 C14 120.8(3) . . ?
C16 C15 H5 119.6 . . ?
C14 C15 H5 119.6 . . ?
C15 C16 C17 131.9(3) . . ?
C15 C16 C7 118.4(3) . . ?
C17 C16 C7 109.7(3) . . ?
C6 C17 C16 115.3(3) . . ?
C6 C17 S1 111.8(3) . . ?
C16 C17 S1 133.0(2) . . ?
C1 C18 C5 122.0(3) . . ?
C1 C18 S1 125.7(3) . . ?
C5 C18 S1 112.3(3) . . ?
C36 C19 C20 119.6(4) . . ?
C36 C19 H4 120.2 . . ?
C20 C19 H4 120.2 . . ?
C19 C20 C21 118.7(4) . . ?
C19 C20 C45 120.4(4) . . ?
C21 C20 C45 120.8(4) . . ?
C22 C21 C20 122.2(4) . . ?
C22 C21 H28 118.9 . . ?
C20 C21 H28 118.9 . . ?
C21 C22 C23 119.9(4) . . ?
C21 C22 H19 120.1 . . ?
C23 C22 H19 120.1 . . ?
C22 C23 C36 117.7(3) . . ?
C22 C23 C24 131.8(3) . . ?
C36 C23 C24 110.5(3) . . ?
C35 C24 C23 114.5(3) . . ?
C35 C24 S4 112.9(3) . . ?
C23 C24 S4 132.6(3) . . ?
C26 C25 C34 121.9(3) . . ?
C26 C25 S4 125.9(3) . . ?
C34 C25 S4 112.2(3) . . ?
C25 C26 C27 120.2(3) . . ?
C25 C26 H1 119.9 . . ?
C27 C26 H1 119.9 . . ?
C28 C27 C26 122.2(3) . . ?
C28 C27 C32 119.1(3) . . ?
C26 C27 C32 118.7(3) . . ?
C29 C28 C27 121.4(4) . . ?
C29 C28 H27 119.3 . . ?
C27 C28 H27 119.3 . . ?
C28 C29 C30 120.0(4) . . ?
C28 C29 H38 120.0 . . ?
C30 C29 H38 120.0 . . ?
C31 C30 C29 120.3(4) . . ?
C31 C30 H37 119.8 . . ?
C29 C30 H37 119.8 . . ?
C30 C31 C32 121.8(4) . . ?
C30 C31 H22 119.1 . . ?
C32 C31 H22 119.1 . . ?
C33 C32 C31 122.7(3) . . ?
C33 C32 C27 119.9(3) . . ?
C31 C32 C27 117.4(3) . . ?
C34 C33 C32 121.1(3) . . ?
C34 C33 H6 119.5 . . ?
C32 C33 H6 119.5 . . ?
C33 C34 C35 132.2(3) . . ?
C33 C34 C25 118.3(3) . . ?
C35 C34 C25 109.6(3) . . ?
C24 C35 C34 114.7(3) . . ?
C24 C35 S3 112.0(3) . . ?
C34 C35 S3 133.3(2) . . ?
C19 C36 C23 121.8(3) . . ?
C19 C36 S3 126.2(3) . . ?
C23 C36 S3 112.0(3) . . ?
C38 C37 C2 116.5(4) . . ?
C38 C37 H32A 108.2 . . ?
C2 C37 H32A 108.2 . . ?
C38 C37 H32B 108.2 . . ?
C2 C37 H32B 108.2 . . ?
H32A C37 H32B 107.3 . . ?
C37 C38 C39 113.1(4) . . ?
C37 C38 H44A 109.0 . . ?
C39 C38 H44A 109.0 . . ?
C37 C38 H44B 109.0 . . ?
C39 C38 H44B 109.0 . . ?
H44A C38 H44B 107.8 . . ?
C40 C39 C38 117.4(5) . . ?
C40 C39 H40A 108.0 . . ?
C38 C39 H40A 108.0 . . ?
C40 C39 H40B 108.0 . . ?
C38 C39 H40B 108.0 . . ?
H40A C39 H40B 107.2 . . ?
C39 C40 C41 115.0(5) . . ?
C39 C40 H41A 108.5 . . ?
C41 C40 H41A 108.5 . . ?
C39 C40 H41B 108.5 . . ?
C41 C40 H41B 108.5 . . ?
H41A C40 H41B 107.5 . . ?
C42 C41 C40 117.4(6) . . ?
C42 C41 H46A 107.9 . . ?
C40 C41 H46A 107.9 . . ?
C42 C41 H46B 107.9 . . ?
C40 C41 H46B 107.9 . . ?
H46A C41 H46B 107.2 . . ?
C41 C42 C43 115.6(7) . . ?
C41 C42 H48A 108.4 . . ?
C43 C42 H48A 108.4 . . ?
C41 C42 H48B 108.4 . . ?
C43 C42 H48B 108.4 . . ?
H48A C42 H48B 107.5 . . ?
C44 C43 C42 116.8(9) . . ?
C44 C43 H47A 108.1 . . ?
C42 C43 H47A 108.1 . . ?
C44 C43 H47B 108.1 . . ?
C42 C43 H47B 108.1 . . ?
H47A C43 H47B 107.3 . . ?
C43 C44 H49A 109.5 . . ?
C43 C44 H49B 109.5 . . ?
H49A C44 H49B 109.5 . . ?
C43 C44 H49C 109.5 . . ?
H49A C44 H49C 109.5 . . ?
H49B C44 H49C 109.5 . . ?
C46 C45 C20 116.5(4) . . ?
C46 C45 H33A 108.2 . . ?
C20 C45 H33A 108.2 . . ?
C46 C45 H33B 108.2 . . ?
C20 C45 H33B 108.2 . . ?
H33A C45 H33B 107.3 . . ?
C45 C46 C47 113.2(4) . . ?
C45 C46 H39A 108.9 . . ?
C47 C46 H39A 108.9 . . ?
C45 C46 H39B 108.9 . . ?
C47 C46 H39B 108.9 . . ?
H39A C46 H39B 107.8 . . ?
C48 C47 C46 116.8(5) . . ?
C48 C47 H42A 108.1 . . ?
C46 C47 H42A 108.1 . . ?
C48 C47 H42B 108.1 . . ?
C46 C47 H42B 108.1 . . ?
H42A C47 H42B 107.3 . . ?
C47 C48 C49 115.3(5) . . ?
C47 C48 H43A 108.4 . . ?
C49 C48 H43A 108.4 . . ?
C47 C48 H43B 108.4 . . ?
C49 C48 H43B 108.4 . . ?
H43A C48 H43B 107.5 . . ?
C50 C49 C48 117.7(6) . . ?
C50 C49 H50A 107.9 . . ?
C48 C49 H50A 107.9 . . ?
C50 C49 H50B 107.9 . . ?
C48 C49 H50B 107.9 . . ?
H50A C49 H50B 107.2 . . ?
C49 C50 C51 116.1(7) . . ?
C49 C50 H45A 108.3 . . ?
C51 C50 H45A 108.3 . . ?
C49 C50 H45B 108.3 . . ?
C51 C50 H45B 108.3 . . ?
H45A C50 H45B 107.4 . . ?
C52 C51 C50 116.2(8) . . ?
C52 C51 H52A 108.2 . . ?
C50 C51 H52A 108.2 . . ?
C52 C51 H52B 108.2 . . ?
C50 C51 H52B 108.2 . . ?
H52A C51 H52B 107.4 . . ?
C51 C52 H51A 109.5 . . ?
C51 C52 H51B 109.5 . . ?
H51A C52 H51B 109.5 . . ?
C51 C52 H51C 109.5 . . ?
H51A C52 H51C 109.5 . . ?
H51B C52 H51C 109.5 . . ?

loop_
_geom_bond_atom_site_label_1
_geom_bond_atom_site_label_2
_geom_bond_distance
_geom_bond_site_symmetry_2
_geom_bond_publ_flag
S1 C17 1.738(3) . ?
S1 C18 1.750(4) . ?
S2 C6 1.745(3) . ?
S2 C7 1.759(3) . ?
S3 C35 1.741(3) . ?
S3 C36 1.751(4) . ?
S4 C24 1.733(3) . ?
S4 C25 1.755(4) . ?
C1 C18 1.383(5) . ?
C1 C2 1.391(6) . ?
C1 H21 0.9300 . ?
C2 C3 1.402(6) . ?
C2 C37 1.505(6) . ?
C3 C4 1.369(6) . ?
C3 H36 0.9300 . ?
C4 C5 1.396(5) . ?
C4 H26 0.9300 . ?
C5 C6 1.409(5) . ?
C5 C18 1.418(5) . ?
C6 C17 1.374(4) . ?
C7 C8 1.365(5) . ?
C7 C16 1.438(4) . ?
C8 C9 1.404(5) . ?
C8 H9 0.9300 . ?
C9 C10 1.403(5) . ?
C9 C14 1.439(4) . ?
C10 C11 1.357(6) . ?
C10 H30 0.9300 . ?
C11 C12 1.419(6) . ?
C11 H34 0.9300 . ?
C12 C13 1.351(5) . ?
C12 H35 0.9300 . ?
C13 C14 1.419(5) . ?
C13 H25 0.9300 . ?
C14 C15 1.402(5) . ?
C15 C16 1.382(5) . ?
C15 H5 0.9300 . ?
C16 C17 1.425(5) . ?
C19 C36 1.379(5) . ?
C19 C20 1.381(5) . ?
C19 H4 0.9300 . ?
C20 C21 1.410(6) . ?
C20 C45 1.513(6) . ?
C21 C22 1.362(6) . ?
C21 H28 0.9300 . ?
C22 C23 1.401(5) . ?
C22 H19 0.9300 . ?
C23 C36 1.419(5) . ?
C23 C24 1.425(5) . ?
C24 C35 1.374(4) . ?
C25 C26 1.359(5) . ?
C25 C34 1.442(4) . ?
C26 C27 1.412(5) . ?
C26 H1 0.9300 . ?
C27 C28 1.402(5) . ?
C27 C32 1.441(4) . ?
C28 C29 1.365(6) . ?
C28 H27 0.9300 . ?
C29 C30 1.412(6) . ?
C29 H38 0.9300 . ?
C30 C31 1.354(5) . ?
C30 H37 0.9300 . ?
C31 C32 1.421(5) . ?
C31 H22 0.9300 . ?
C32 C33 1.399(5) . ?
C33 C34 1.383(5) . ?
C33 H6 0.9300 . ?
C34 C35 1.422(5) . ?
C37 C38 1.494(6) . ?
C37 H32A 0.9700 . ?
C37 H32B 0.9700 . ?
C38 C39 1.502(6) . ?
C38 H44A 0.9700 . ?
C38 H44B 0.9700 . ?
C39 C40 1.486(7) . ?
C39 H40A 0.9700 . ?
C39 H40B 0.9700 . ?
C40 C41 1.496(7) . ?
C40 H41A 0.9700 . ?
C40 H41B 0.9700 . ?
C41 C42 1.480(9) . ?
C41 H46A 0.9700 . ?
C41 H46B 0.9700 . ?
C42 C43 1.481(9) . ?
C42 H48A 0.9700 . ?
C42 H48B 0.9700 . ?
C43 C44 1.434(11) . ?
C43 H47A 0.9700 . ?
C43 H47B 0.9700 . ?
C44 H49A 0.9600 . ?
C44 H49B 0.9600 . ?
C44 H49C 0.9600 . ?
C45 C46 1.502(7) . ?
C45 H33A 0.9700 . ?
C45 H33B 0.9700 . ?
C46 C47 1.504(6) . ?
C46 H39A 0.9700 . ?
C46 H39B 0.9700 . ?
C47 C48 1.493(7) . ?
C47 H42A 0.9700 . ?
C47 H42B 0.9700 . ?
C48 C49 1.495(7) . ?
C48 H43A 0.9700 . ?
C48 H43B 0.9700 . ?
C49 C50 1.481(8) . ?
C49 H50A 0.9700 . ?
C49 H50B 0.9700 . ?
C50 C51 1.490(8) . ?
C50 H45A 0.9700 . ?
C50 H45B 0.9700 . ?
C51 C52 1.467(11) . ?
C51 H52A 0.9700 . ?
C51 H52B 0.9700 . ?
C52 H51A 0.9600 . ?
C52 H51B 0.9600 . ?
C52 H51C 0.9600 . ?

loop_
_geom_torsion_atom_site_label_1
_geom_torsion_atom_site_label_2
_geom_torsion_atom_site_label_3
_geom_torsion_atom_site_label_4
_geom_torsion
_geom_torsion_site_symmetry_1
_geom_torsion_site_symmetry_2
_geom_torsion_site_symmetry_3
_geom_torsion_site_symmetry_4
_geom_torsion_publ_flag
C18 C1 C2 C3 0.8(6) . . . . ?
C18 C1 C2 C37 -176.1(4) . . . . ?
C1 C2 C3 C4 -1.1(6) . . . . ?
C37 C2 C3 C4 175.9(4) . . . . ?
C2 C3 C4 C5 -0.2(6) . . . . ?
C3 C4 C5 C6 -178.5(4) . . . . ?
C3 C4 C5 C18 1.6(5) . . . . ?
C4 C5 C6 C17 -178.6(3) . . . . ?
C18 C5 C6 C17 1.3(4) . . . . ?
C4 C5 C6 S2 1.3(6) . . . . ?
C18 C5 C6 S2 -178.8(3) . . . . ?
C7 S2 C6 C17 1.3(2) . . . . ?
C7 S2 C6 C5 -178.5(3) . . . . ?
C6 S2 C7 C8 179.1(3) . . . . ?
C6 S2 C7 C16 -1.8(2) . . . . ?
C16 C7 C8 C9 1.2(5) . . . . ?
S2 C7 C8 C9 -179.7(2) . . . . ?
C7 C8 C9 C10 -179.6(3) . . . . ?
C7 C8 C9 C14 -1.7(5) . . . . ?
C8 C9 C10 C11 179.0(4) . . . . ?
C14 C9 C10 C11 1.1(5) . . . . ?
C9 C10 C11 C12 -1.2(6) . . . . ?
C10 C11 C12 C13 1.3(7) . . . . ?
C11 C12 C13 C14 -1.3(6) . . . . ?
C12 C13 C14 C15 -179.2(3) . . . . ?
C12 C13 C14 C9 1.2(5) . . . . ?
C10 C9 C14 C15 179.4(3) . . . . ?
C8 C9 C14 C15 1.4(5) . . . . ?
C10 C9 C14 C13 -1.0(5) . . . . ?
C8 C9 C14 C13 -179.0(3) . . . . ?
C13 C14 C15 C16 179.8(3) . . . . ?
C9 C14 C15 C16 -0.6(5) . . . . ?
C14 C15 C16 C17 178.4(3) . . . . ?
C14 C15 C16 C7 0.1(4) . . . . ?
C8 C7 C16 C15 -0.4(4) . . . . ?
S2 C7 C16 C15 -179.7(2) . . . . ?
C8 C7 C16 C17 -179.1(3) . . . . ?
S2 C7 C16 C17 1.7(3) . . . . ?
C5 C6 C17 C16 179.3(3) . . . . ?
S2 C6 C17 C16 -0.6(3) . . . . ?
C5 C6 C17 S1 -0.3(4) . . . . ?
S2 C6 C17 S1 179.79(16) . . . . ?
C15 C16 C17 C6 -179.1(3) . . . . ?
C7 C16 C17 C6 -0.7(4) . . . . ?
C15 C16 C17 S1 0.4(5) . . . . ?
C7 C16 C17 S1 178.8(2) . . . . ?
C18 S1 C17 C6 -0.6(2) . . . . ?
C18 S1 C17 C16 179.9(3) . . . . ?
C2 C1 C18 C5 0.6(6) . . . . ?
C2 C1 C18 S1 -179.4(3) . . . . ?
C4 C5 C18 C1 -1.8(5) . . . . ?
C6 C5 C18 C1 178.3(3) . . . . ?
C4 C5 C18 S1 178.2(3) . . . . ?
C6 C5 C18 S1 -1.7(4) . . . . ?
C17 S1 C18 C1 -178.6(3) . . . . ?
C17 S1 C18 C5 1.3(3) . . . . ?
C36 C19 C20 C21 -0.7(6) . . . . ?
C36 C19 C20 C45 176.5(4) . . . . ?
C19 C20 C21 C22 1.3(6) . . . . ?
C45 C20 C21 C22 -175.9(4) . . . . ?
C20 C21 C22 C23 0.0(6) . . . . ?
C21 C22 C23 C36 -1.9(5) . . . . ?
C21 C22 C23 C24 178.6(3) . . . . ?
C22 C23 C24 C35 178.4(3) . . . . ?
C36 C23 C24 C35 -1.3(4) . . . . ?
C22 C23 C24 S4 -0.5(6) . . . . ?
C36 C23 C24 S4 179.9(3) . . . . ?
C25 S4 C24 C35 -1.8(2) . . . . ?
C25 S4 C24 C23 177.0(3) . . . . ?
C24 S4 C25 C26 -177.9(3) . . . . ?
C24 S4 C25 C34 2.0(2) . . . . ?
C34 C25 C26 C27 -0.8(5) . . . . ?
S4 C25 C26 C27 179.1(2) . . . . ?
C25 C26 C27 C28 -179.3(3) . . . . ?
C25 C26 C27 C32 1.2(5) . . . . ?
C26 C27 C28 C29 -179.0(3) . . . . ?
C32 C27 C28 C29 0.4(5) . . . . ?
C27 C28 C29 C30 -0.1(6) . . . . ?
C28 C29 C30 C31 -0.4(6) . . . . ?
C29 C30 C31 C32 0.6(6) . . . . ?
C30 C31 C32 C33 179.5(3) . . . . ?
C30 C31 C32 C27 -0.2(5) . . . . ?
C28 C27 C32 C33 179.9(3) . . . . ?
C26 C27 C32 C33 -0.6(4) . . . . ?
C28 C27 C32 C31 -0.3(4) . . . . ?
C26 C27 C32 C31 179.2(3) . . . . ?
C31 C32 C33 C34 179.7(3) . . . . ?
C27 C32 C33 C34 -0.5(4) . . . . ?
C32 C33 C34 C35 -177.2(3) . . . . ?
C32 C33 C34 C25 0.9(4) . . . . ?
C26 C25 C34 C33 -0.2(4) . . . . ?
S4 C25 C34 C33 179.8(2) . . . . ?
C26 C25 C34 C35 178.2(3) . . . . ?
S4 C25 C34 C35 -1.7(3) . . . . ?
C23 C24 C35 C34 -177.9(3) . . . . ?
S4 C24 C35 C34 1.2(3) . . . . ?
C23 C24 C35 S3 0.3(3) . . . . ?
S4 C24 C35 S3 179.42(16) . . . . ?
C33 C34 C35 C24 178.5(3) . . . . ?
C25 C34 C35 C24 0.3(4) . . . . ?
C33 C34 C35 S3 0.8(5) . . . . ?
C25 C34 C35 S3 -177.4(2) . . . . ?
C36 S3 C35 C24 0.5(2) . . . . ?
C36 S3 C35 C34 178.3(3) . . . . ?
C20 C19 C36 C23 -1.2(6) . . . . ?
C20 C19 C36 S3 179.4(3) . . . . ?
C22 C23 C36 C19 2.5(5) . . . . ?
C24 C23 C36 C19 -177.9(3) . . . . ?
C22 C23 C36 S3 -178.1(2) . . . . ?
C24 C23 C36 S3 1.6(3) . . . . ?
C35 S3 C36 C19 178.2(3) . . . . ?
C35 S3 C36 C23 -1.2(3) . . . . ?
C1 C2 C37 C38 -64.6(6) . . . . ?
C3 C2 C37 C38 118.6(5) . . . . ?
C2 C37 C38 C39 175.9(5) . . . . ?
C37 C38 C39 C40 -176.0(5) . . . . ?
C38 C39 C40 C41 177.0(6) . . . . ?
C39 C40 C41 C42 -180.0(6) . . . . ?
C40 C41 C42 C43 -179.9(7) . . . . ?
C41 C42 C43 C44 -180.0(9) . . . . ?
C19 C20 C45 C46 66.1(6) . . . . ?
C21 C20 C45 C46 -116.8(5) . . . . ?
C20 C45 C46 C47 -177.0(5) . . . . ?
C45 C46 C47 C48 176.2(5) . . . . ?
C46 C47 C48 C49 -177.9(5) . . . . ?
C47 C48 C49 C50 179.3(6) . . . . ?
C48 C49 C50 C51 -179.5(7) . . . . ?
C49 C50 C51 C52 -179.7(9) . . . . ?
